data_4349045
loop_
_publ_author_name
'Biewer, Christian'
'Hamacher, Claudia'
'Kaiser, Andre'
'Vogt, Nicolas'
'Sandleben, Aaron'
'Chin, Mason T.'
'Yu, Siqi'
'Vicic, David A.'
'Klein, Axel'

_publ_section_title
;
 Unsymmetrical N-Aryl-1-(pyridin-2-yl)methanimine Ligands in
 Organonickel(II) Complexes: More Than a Blend of 2,2'-Bipyridine and
 N,N-Diaryl-\a-diimines?
;
_journal_issue 24
_journal_name_full 'Inorganic chemistry'
_journal_page_first 12716
_journal_page_last 12727
_journal_paper_doi 10.1021/acs.inorgchem.6b01874
_journal_volume 55
_journal_year 2016
_chemical_formula_moiety 'C24 H27 Br N2 Ni'
_chemical_formula_sum 'C24 H27 Br N2 Ni'
_chemical_formula_weight 482.09
_chemical_name_common '[(MesPyMA)Ni(Mes)Br]'
_space_group_crystal_system monoclinic
_space_group_IT_number 15
_space_group_name_Hall '-C 2yc'
_space_group_name_H-M_alt 'C 1 2/c 1'
_atom_sites_solution_hydrogens geom
_audit_creation_method SHELXL-2014/7
_cell_angle_alpha 90
_cell_angle_beta 109.34
_cell_angle_gamma 90
_cell_formula_units_Z 8
_cell_length_a 38.624(9)
_cell_length_b 8.1059(10)
_cell_length_c 15.397(3)
_cell_measurement_reflns_used 13746
_cell_measurement_temperature 293(2)
_cell_measurement_theta_max 27.311
_cell_measurement_theta_min 2.235
_cell_volume 4548.5(15)
_computing_cell_refinement 'X-AREA (STOE & Cie 2001)'
_computing_data_collection 'X-AREA (STOE & Cie 2001)'
_computing_data_reduction 'X-RED (STOE & Cie 2001)'
_computing_molecular_graphics 'DIAMOND (Brandenburg, 2006)'
_computing_publication_material 'WinGX publication routines (Farrugia, 2012)'
_computing_structure_refinement 'SHELXL-2014/7 (Sheldrick, 2014)'
_computing_structure_solution 'SIR-2014 (Burla et al., 2014)'
_diffrn_ambient_temperature 293(2)
_diffrn_measured_fraction_theta_full 0.945
_diffrn_measured_fraction_theta_max 0.910
_diffrn_measurement_device_type 'STOE IPDS IIT'
_diffrn_measurement_method '\w and \f scans'
_diffrn_radiation_type MoK\a
_diffrn_radiation_wavelength 0.71073
_diffrn_reflns_av_R_equivalents 0.1915
_diffrn_reflns_av_unetI/netI 0.2042
_diffrn_reflns_Laue_measured_fraction_full 0.945
_diffrn_reflns_Laue_measured_fraction_max 0.910
_diffrn_reflns_limit_h_max 48
_diffrn_reflns_limit_h_min -49
_diffrn_reflns_limit_k_max 10
_diffrn_reflns_limit_k_min -9
_diffrn_reflns_limit_l_max 19
_diffrn_reflns_limit_l_min -17
_diffrn_reflns_number 13746
_diffrn_reflns_point_group_measured_fraction_full 0.945
_diffrn_reflns_point_group_measured_fraction_max 0.910
_diffrn_reflns_theta_full 25.242
_diffrn_reflns_theta_max 27.311
_diffrn_reflns_theta_min 2.235
_diffrn_source 'fine-focus sealed tube'
_exptl_absorpt_coefficient_mu 2.621
_exptl_absorpt_correction_T_max 0.7318
_exptl_absorpt_correction_T_min 0.4044
_exptl_absorpt_correction_type numerical
_exptl_absorpt_process_details
;
The absorption correction (X-RED; Stoe & Cie, 2001) 
was performed after optimizing the crystal shape 
using X-SHAPE (Stoe & Cie, 1999).
;
_exptl_crystal_colour purple
_exptl_crystal_density_diffrn 1.408
_exptl_crystal_density_meas ?
_exptl_crystal_description needle
_exptl_crystal_F_000 1984
_exptl_crystal_size_max 0.2
_exptl_crystal_size_mid 0.1
_exptl_crystal_size_min 0.1
_refine_diff_density_max 0.533
_refine_diff_density_min -0.660
_refine_diff_density_rms 0.112
_refine_ls_extinction_method none
_refine_ls_goodness_of_fit_ref 0.978
_refine_ls_hydrogen_treatment constr
_refine_ls_matrix_type full
_refine_ls_number_parameters 253
_refine_ls_number_reflns 4670
_refine_ls_number_restraints 0
_refine_ls_restrained_S_all 0.978
_refine_ls_R_factor_all 0.2145
_refine_ls_R_factor_gt 0.0819
_refine_ls_shift/su_max 0.000
_refine_ls_shift/su_mean 0.000
_refine_ls_structure_factor_coef Fsqd
_refine_ls_weighting_details 'w=1/[\s^2^(Fo^2^)+(0.0613P)^2^] where P=(Fo^2^+2Fc^2^)/3'
_refine_ls_weighting_scheme calc
_refine_ls_wR_factor_gt 0.1518
_refine_ls_wR_factor_ref 0.2011
_reflns_Friedel_coverage 0.000
_reflns_number_gt 1863
_reflns_number_total 4670
_reflns_threshold_expression 'I > 2\s(I)'
_cod_data_source_file ic6b01874_si_003.cif
_cod_data_source_block shelx
_cod_depositor_comments
;
The following automatic conversions were performed:

data item '_exptl_crystal_density_meas' value 'not measured' was
changed to '?' -- the value is perceived as not measured.

Automatic conversion script
Id: cif_fix_values 6909 2019-04-08 15:41:33Z antanas 
;
_cod_original_cell_volume 4548.6(15)
_cod_original_sg_symbol_H-M 'C 2/c'
_cod_database_code 4349045
_shelx_shelxl_version_number 2014/7
_shelx_space_group_comment
;
The symmetry employed for this shelxl refinement is uniquely defined
by the following loop, which should always be used as a source of
symmetry information in preference to the above space-group names.
They are only intended as comments.
;

loop_
_space_group_symop_operation_xyz
'x, y, z'
'-x, y, -z+1/2'
'x+1/2, y+1/2, z'
'-x+1/2, y+1/2, -z+1/2'
'-x, -y, -z'
'x, -y, z-1/2'
'-x+1/2, -y+1/2, -z'
'x+1/2, -y+1/2, z-1/2'

loop_
_atom_site_label
_atom_site_type_symbol
_atom_site_fract_x
_atom_site_fract_y
_atom_site_fract_z
_atom_site_U_iso_or_equiv
_atom_site_adp_type
_atom_site_occupancy
_atom_site_site_symmetry_order
_atom_site_calc_flag
_atom_site_refinement_flags_posn
_atom_site_refinement_flags_adp
Br1 Br 0.08835(3) 0.64316(17) -0.03794(8) 0.0627(4) Uani 1 1 d . .
Ni1 Ni 0.12582(3) 0.49863(19) 0.08546(9) 0.0471(4) Uani 1 1 d . .
N1 N 0.15207(18) 0.3581(11) 0.1837(5) 0.046(2) Uani 1 1 d . .
N5 N 0.09702(18) 0.5425(10) 0.1688(5) 0.043(2) Uani 1 1 d . .
C1 C 0.1079(2) 0.4621(12) 0.2421(8) 0.047(3) Uani 1 1 d . .
H1 H 0.0966 0.4721 0.2865 0.056 Uiso 1 1 calc R U
C11 C 0.0655(2) 0.6504(13) 0.1549(6) 0.041(2) Uani 1 1 d . .
C39 C 0.1947(3) 0.7063(16) 0.1020(8) 0.077(4) Uani 1 1 d . .
H39A H 0.1744 0.7089 0.1248 0.115 Uiso 1 1 calc R U
H39B H 0.2171 0.6929 0.1525 0.115 Uiso 1 1 calc R U
H39C H 0.1955 0.8079 0.0706 0.115 Uiso 1 1 calc R U
C14 C 0.0051(3) 0.8609(16) 0.1269(8) 0.060(3) Uani 1 1 d . .
C36 C 0.1900(3) 0.5636(15) 0.0358(7) 0.056(3) Uani 1 1 d . .
C12 C 0.0307(2) 0.5787(14) 0.1401(7) 0.048(3) Uani 1 1 d . .
C32 C 0.1543(2) 0.3305(14) -0.0440(7) 0.052(3) Uani 1 1 d . .
C35 C 0.2156(2) 0.5321(16) -0.0071(8) 0.063(4) Uani 1 1 d . .
H35 H 0.2364 0.5981 0.0069 0.075 Uiso 1 1 calc R U
C33 C 0.1805(3) 0.3063(14) -0.0875(7) 0.057(3) Uani 1 1 d . .
H33 H 0.1772 0.2203 -0.1294 0.068 Uiso 1 1 calc R U
C2 C 0.1394(2) 0.3510(13) 0.2558(7) 0.043(2) Uani 1 1 d . .
C15 C 0.0404(3) 0.9218(15) 0.1427(8) 0.062(3) Uani 1 1 d . .
H15 H 0.0440 1.0354 0.1448 0.074 Uiso 1 1 calc R U
C34 C 0.2113(3) 0.4057(16) -0.0702(8) 0.061(3) Uani 1 1 d . .
C37 C 0.1218(3) 0.2121(15) -0.0635(8) 0.074(4) Uani 1 1 d . .
H37A H 0.1229 0.1324 -0.1086 0.110 Uiso 1 1 calc R U
H37B H 0.1227 0.1564 -0.0077 0.110 Uiso 1 1 calc R U
H37C H 0.0993 0.2731 -0.0864 0.110 Uiso 1 1 calc R U
C17 C 0.0246(3) 0.3992(14) 0.1368(10) 0.082(4) Uani 1 1 d . .
H17A H -0.0009 0.3774 0.1261 0.123 Uiso 1 1 calc R U
H17B H 0.0316 0.3524 0.0879 0.123 Uiso 1 1 calc R U
H17C H 0.0390 0.3509 0.1943 0.123 Uiso 1 1 calc R U
C13 C 0.0015(3) 0.6942(15) 0.1265(8) 0.065(4) Uani 1 1 d . .
H13 H -0.0219 0.6519 0.1164 0.078 Uiso 1 1 calc R U
C19 C 0.1080(3) 0.9020(15) 0.1710(9) 0.074(4) Uani 1 1 d . .
H19A H 0.1051 1.0197 0.1687 0.111 Uiso 1 1 calc R U
H19B H 0.1248 0.8705 0.2301 0.111 Uiso 1 1 calc R U
H19C H 0.1176 0.8673 0.1238 0.111 Uiso 1 1 calc R U
C6 C 0.1814(2) 0.2591(14) 0.1924(8) 0.058(3) Uani 1 1 d . .
H6 H 0.1921 0.2630 0.1464 0.069 Uiso 1 1 calc R U
C4 C 0.1825(3) 0.1506(14) 0.3353(8) 0.057(3) Uani 1 1 d . .
H4 H 0.1927 0.0810 0.3852 0.069 Uiso 1 1 calc R U
C3 C 0.1529(2) 0.2522(13) 0.3322(7) 0.047(3) Uani 1 1 d . .
H3 H 0.1429 0.2531 0.3794 0.057 Uiso 1 1 calc R U
C16 C 0.0703(2) 0.8188(14) 0.1555(7) 0.047(3) Uani 1 1 d . .
C18 C -0.0278(3) 0.9697(15) 0.1144(10) 0.089(5) Uani 1 1 d . .
H18A H -0.0206 1.0833 0.1164 0.134 Uiso 1 1 calc R U
H18B H -0.0461 0.9466 0.0560 0.134 Uiso 1 1 calc R U
H18C H -0.0377 0.9485 0.1629 0.134 Uiso 1 1 calc R U
C5 C 0.1962(3) 0.1542(14) 0.2647(8) 0.064(3) Uani 1 1 d . .
H5 H 0.2156 0.0856 0.2656 0.077 Uiso 1 1 calc R U
C31 C 0.1586(2) 0.4580(14) 0.0195(7) 0.051(3) Uani 1 1 d . .
C38 C 0.2390(3) 0.3792(18) -0.1189(8) 0.093(5) Uani 1 1 d . .
H38A H 0.2316 0.2867 -0.1599 0.139 Uiso 1 1 calc R U
H38B H 0.2403 0.4761 -0.1535 0.139 Uiso 1 1 calc R U
H38C H 0.2627 0.3578 -0.0743 0.139 Uiso 1 1 calc R U

loop_
_atom_site_aniso_label
_atom_site_aniso_U_11
_atom_site_aniso_U_22
_atom_site_aniso_U_33
_atom_site_aniso_U_23
_atom_site_aniso_U_13
_atom_site_aniso_U_12
Br1 0.0530(5) 0.0881(10) 0.0501(7) 0.0108(7) 0.0214(5) 0.0197(6)
Ni1 0.0415(6) 0.0561(9) 0.0480(8) 0.0041(8) 0.0205(5) 0.0063(7)
N1 0.042(4) 0.057(6) 0.041(5) 0.006(5) 0.015(3) 0.005(4)
N5 0.046(4) 0.046(6) 0.037(5) 0.001(4) 0.014(4) 0.010(4)
C1 0.051(5) 0.038(8) 0.058(7) -0.006(6) 0.026(5) -0.003(5)
C11 0.038(4) 0.039(7) 0.047(6) 0.000(6) 0.014(4) -0.002(5)
C39 0.061(6) 0.092(12) 0.076(9) -0.021(8) 0.023(6) -0.020(7)
C14 0.056(6) 0.051(9) 0.077(8) -0.002(7) 0.025(6) -0.003(6)
C36 0.049(5) 0.068(9) 0.049(7) 0.003(6) 0.014(5) 0.007(5)
C12 0.043(5) 0.040(7) 0.065(7) 0.000(6) 0.022(5) -0.002(5)
C32 0.048(5) 0.057(8) 0.055(7) -0.007(6) 0.025(5) -0.002(5)
C35 0.038(5) 0.092(11) 0.063(7) 0.022(7) 0.023(5) -0.003(6)
C33 0.072(6) 0.054(8) 0.058(7) 0.003(6) 0.040(6) 0.021(6)
C2 0.046(5) 0.037(7) 0.044(6) 0.004(6) 0.013(4) 0.000(5)
C15 0.069(7) 0.036(7) 0.086(9) -0.006(7) 0.033(6) 0.001(5)
C34 0.049(6) 0.084(10) 0.055(7) 0.009(7) 0.025(5) 0.018(6)
C37 0.067(7) 0.073(10) 0.088(9) -0.017(8) 0.035(7) -0.029(6)
C17 0.054(6) 0.035(9) 0.148(14) -0.005(9) 0.021(7) -0.011(6)
C13 0.043(5) 0.053(9) 0.102(10) 0.011(7) 0.029(6) -0.002(5)
C19 0.053(6) 0.058(9) 0.109(11) -0.008(8) 0.024(6) -0.017(6)
C6 0.055(6) 0.059(9) 0.064(8) 0.020(7) 0.026(5) 0.015(6)
C4 0.066(6) 0.042(8) 0.055(7) 0.027(7) 0.008(5) 0.006(6)
C3 0.058(5) 0.049(7) 0.033(6) -0.005(6) 0.012(4) 0.003(5)
C16 0.043(5) 0.050(8) 0.048(6) -0.006(6) 0.016(4) -0.003(5)
C18 0.079(7) 0.069(11) 0.126(12) -0.001(9) 0.041(8) 0.038(7)
C5 0.058(6) 0.051(8) 0.080(9) 0.020(8) 0.017(6) 0.020(6)
C31 0.041(5) 0.061(9) 0.056(7) 0.015(6) 0.023(5) 0.007(5)
C38 0.066(7) 0.159(14) 0.071(8) 0.023(10) 0.046(6) 0.031(9)

loop_
_atom_type_symbol
_atom_type_description
_atom_type_scat_dispersion_real
_atom_type_scat_dispersion_imag
_atom_type_scat_source
C C 0.0033 0.0016 'International Tables Vol C Tables 4.2.6.8 and 6.1.1.4'
Br Br -0.2901 2.4595 'International Tables Vol C Tables 4.2.6.8 and 6.1.1.4'
N N 0.0061 0.0033 'International Tables Vol C Tables 4.2.6.8 and 6.1.1.4'
Ni Ni 0.3393 1.1124 'International Tables Vol C Tables 4.2.6.8 and 6.1.1.4'
H H 0.0000 0.0000 'International Tables Vol C Tables 4.2.6.8 and 6.1.1.4'

loop_
_geom_angle_atom_site_label_1
_geom_angle_atom_site_label_2
_geom_angle_atom_site_label_3
_geom_angle
N1 Ni1 C31 92.7(4)
N1 Ni1 N5 81.9(3)
C31 Ni1 N5 172.7(4)
N1 Ni1 Br1 172.7(2)
C31 Ni1 Br1 89.8(3)
N5 Ni1 Br1 96.3(2)
C2 N1 C6 114.2(9)
C2 N1 Ni1 115.9(6)
C6 N1 Ni1 129.9(7)
C1 N5 C11 117.5(8)
C1 N5 Ni1 113.3(6)
C11 N5 Ni1 129.2(6)
N5 C1 C2 117.7(9)
N5 C1 H1 121.2
C2 C1 H1 121.2
C16 C11 C12 121.9(9)
C16 C11 N5 119.3(8)
C12 C11 N5 118.7(9)
C36 C39 H39A 109.5
C36 C39 H39B 109.5
H39A C39 H39B 109.5
C36 C39 H39C 109.5
H39A C39 H39C 109.5
H39B C39 H39C 109.5
C13 C14 C15 116.6(10)
C13 C14 C18 120.0(10)
C15 C14 C18 123.4(11)
C35 C36 C31 120.1(11)
C35 C36 C39 121.3(10)
C31 C36 C39 118.6(9)
C11 C12 C13 114.6(10)
C11 C12 C17 123.2(9)
C13 C12 C17 122.1(9)
C31 C32 C33 120.0(9)
C31 C32 C37 120.3(9)
C33 C32 C37 119.7(10)
C36 C35 C34 122.3(10)
C36 C35 H35 118.8
C34 C35 H35 118.8
C34 C33 C32 122.4(10)
C34 C33 H33 118.8
C32 C33 H33 118.8
N1 C2 C3 126.1(9)
N1 C2 C1 111.3(9)
C3 C2 C1 122.7(9)
C16 C15 C14 122.2(11)
C16 C15 H15 118.9
C14 C15 H15 118.9
C35 C34 C33 117.5(9)
C35 C34 C38 120.9(11)
C33 C34 C38 121.6(12)
C32 C37 H37A 109.5
C32 C37 H37B 109.5
H37A C37 H37B 109.5
C32 C37 H37C 109.5
H37A C37 H37C 109.5
H37B C37 H37C 109.5
C12 C17 H17A 109.5
C12 C17 H17B 109.5
H17A C17 H17B 109.5
C12 C17 H17C 109.5
H17A C17 H17C 109.5
H17B C17 H17C 109.5
C14 C13 C12 125.2(9)
C14 C13 H13 117.4
C12 C13 H13 117.4
C16 C19 H19A 109.5
C16 C19 H19B 109.5
H19A C19 H19B 109.5
C16 C19 H19C 109.5
H19A C19 H19C 109.5
H19B C19 H19C 109.5
N1 C6 C5 123.9(10)
N1 C6 H6 118.0
C5 C6 H6 118.0
C5 C4 C3 119.5(10)
C5 C4 H4 120.2
C3 C4 H4 120.2
C2 C3 C4 116.5(9)
C2 C3 H3 121.8
C4 C3 H3 121.8
C11 C16 C15 119.5(9)
C11 C16 C19 123.3(9)
C15 C16 C19 117.2(10)
C14 C18 H18A 109.5
C14 C18 H18B 109.5
H18A C18 H18B 109.5
C14 C18 H18C 109.5
H18A C18 H18C 109.5
H18B C18 H18C 109.5
C4 C5 C6 119.7(10)
C4 C5 H5 120.1
C6 C5 H5 120.1
C32 C31 C36 117.6(9)
C32 C31 Ni1 123.9(7)
C36 C31 Ni1 118.5(9)
C34 C38 H38A 109.5
C34 C38 H38B 109.5
H38A C38 H38B 109.5
C34 C38 H38C 109.5
H38A C38 H38C 109.5
H38B C38 H38C 109.5

loop_
_geom_bond_atom_site_label_1
_geom_bond_atom_site_label_2
_geom_bond_distance
Br1 Ni1 2.2926(17)
Ni1 N1 1.897(8)
Ni1 C31 1.897(9)
Ni1 N5 1.989(7)
N1 C2 1.354(11)
N1 C6 1.359(11)
N5 C1 1.249(12)
N5 C11 1.457(11)
C1 C2 1.471(13)
C1 H1 0.9300
C11 C16 1.377(13)
C11 C12 1.410(12)
C39 C36 1.512(15)
C39 H39A 0.9600
C39 H39B 0.9600
C39 H39C 0.9600
C14 C13 1.358(15)
C14 C15 1.392(13)
C14 C18 1.507(14)
C36 C35 1.382(13)
C36 C31 1.436(14)
C12 C13 1.427(13)
C12 C17 1.473(14)
C32 C31 1.394(14)
C32 C33 1.402(12)
C32 C37 1.529(13)
C35 C34 1.383(15)
C35 H35 0.9300
C33 C34 1.386(15)
C33 H33 0.9300
C2 C3 1.376(13)
C15 C16 1.385(13)
C15 H15 0.9300
C34 C38 1.512(13)
C37 H37A 0.9600
C37 H37B 0.9600
C37 H37C 0.9600
C17 H17A 0.9600
C17 H17B 0.9600
C17 H17C 0.9600
C13 H13 0.9300
C19 C16 1.552(12)
C19 H19A 0.9600
C19 H19B 0.9600
C19 H19C 0.9600
C6 C5 1.366(14)
C6 H6 0.9300
C4 C5 1.358(14)
C4 C3 1.396(13)
C4 H4 0.9300
C3 H3 0.9300
C18 H18A 0.9600
C18 H18B 0.9600
C18 H18C 0.9600
C5 H5 0.9300
C38 H38A 0.9600
C38 H38B 0.9600
C38 H38C 0.9600
